data_1537053
loop_
_publ_author_name
'Zheng, Y.-Q.'
'Peters, K.'
'Grin', Yu.'
'von Schnering, H.G.'

_publ_section_title
;
 Syntheses and crystal structures of the cluster compounds A2 ((W6 Br8)
 Br6) with A =K, Rb, Cs
;
_journal_name_full 'Zeitschrift fuer Anorganische und Allgemeine Chemie'
_journal_page_first 506
_journal_page_last 512
_journal_volume 624
_journal_year 1998
_chemical_formula_sum 'Br14 Rb2 W6'
_chemical_name_systematic 'Rb2 (Br8 (W Br)6)'
_space_group_IT_number 15
_symmetry_space_group_name_Hall '-C 2yc'
_symmetry_space_group_name_H-M 'C 1 2/c 1'
_cell_angle_alpha 90
_cell_angle_beta 115.691
_cell_angle_gamma 90
_cell_formula_units_Z 4
_cell_length_a 20.301
_cell_length_b 15.396
_cell_length_c 9.72
_cell_volume 2737.703
_citation_journal_id_ASTM ZAACAB
_cod_data_source_file Zheng_ZAACAB_1998_733.cif
_cod_data_source_block Br14Rb2W6
_cod_database_code 1537053

loop_
_symmetry_equiv_pos_as_xyz
x,y,z
-x,y,-z+1/2
-x,-y,-z
x,-y,z-1/2
x+1/2,y+1/2,z
-x+1/2,y+1/2,-z+1/2
-x+1/2,-y+1/2,-z
x+1/2,-y+1/2,z-1/2

loop_
_atom_site_label
_atom_site_type_symbol
_atom_site_fract_x
_atom_site_fract_y
_atom_site_fract_z
_atom_site_occupancy
_atom_site_U_iso_or_equiv
W2 W+2 0.20968 0.27803 0.1343 1 0.0
Rb1 Rb+1 0 0.432 0.75 1 0.0
Br4 Br-1 0.3398 0.3199 0.3424 1 0.0
Br3 Br-1 0.1876 0.4374 0.0296 1 0.0
Br6 Br-1 0.1549 0.3165 0.3226 1 0.0
Br5 Br-1 0.3805 0.4951 0.1309 1 0.0
Br7 Br-1 0.4319 0.1071 0.3711 1 0.0
Br1 Br-1 0.4198 0.2655 0.0737 1 0.0
W1 W+2 0.30447 0.35172 0.0535 1 0.0
Br2 Br-1 0.2314 0.1188 0.2356 1 0.0
W3 W+2 0.32598 0.19106 0.1561 1 0.0
Rb2 Rb+1 0 0 0 1 0.0
